data_4070587
loop_
_publ_author_name
'Wells, Kyle D.'
'Ferguson, Michael J.'
'McDonald, Robert'
'Cowie, Martin'

_publ_section_title
;
 A-Frame Complexes of Dirhodium Bridged by Dicarbene and Diphosphine
 Ligands
;
_journal_issue 4
_journal_name_full Organometallics
_journal_page_first 691
_journal_paper_doi 10.1021/om7007937
_journal_volume 27
_journal_year 2008
_chemical_formula_moiety 'C64 H62 N4 O2 P4 Rh2, 2(C F3 O3 S)'
_chemical_formula_sum 'C66 H62 F6 N4 O8 P4 Rh2 S2'
_chemical_formula_weight 1547.02
_chemical_name_systematic
;

  ?

;
_space_group_IT_number 14
_symmetry_cell_setting monoclinic
_symmetry_space_group_name_Hall '-P 2ybc'
_symmetry_space_group_name_H-M 'P 1 21/c 1'
_atom_sites_solution_hydrogens geom
_atom_sites_solution_primary direct
_atom_sites_solution_secondary difmap
_audit_creation_method 'manual editing of SHELXL template'
_cell_angle_alpha 90.00
_cell_angle_beta 98.2285(13)
_cell_angle_gamma 90.00
_cell_formula_units_Z 4
_cell_length_a 18.8274(17)
_cell_length_b 15.4094(14)
_cell_length_c 23.436(2)
_cell_measurement_reflns_used 6837
_cell_measurement_temperature 193(2)
_cell_measurement_theta_max 26.36
_cell_measurement_theta_min 2.55
_cell_volume 6729.2(10)
_computing_cell_refinement 'Bruker SAINT (Bruker, 1997)'
_computing_data_collection 'Bruker SMART (Bruker, 1997)'
_computing_data_reduction 'Bruker SAINT (Bruker, 1997)'
_computing_molecular_graphics 'Bruker SHELXTL (Bruker, 1997)'
_computing_publication_material 'Bruker SHELXTL (Bruker, 1997)'
_computing_structure_refinement 'SHELXL-97 (Sheldrick, 1997)'
_computing_structure_solution 'SHELXS-97 (Sheldrick, 1990)'
_diffrn_ambient_temperature 193(2)
_diffrn_detector_area_resol_mean 8.192
_diffrn_measured_fraction_theta_full 0.998
_diffrn_measured_fraction_theta_max 0.998
_diffrn_measurement_device_type 'Bruker PLATFORM diffractometer/SMART 1000 CCD area detector'
_diffrn_measurement_method '\w scans'
_diffrn_radiation_monochromator graphite
_diffrn_radiation_source 'fine-focus sealed tube'
_diffrn_radiation_type MoK\a
_diffrn_radiation_wavelength 0.71073
_diffrn_reflns_av_R_equivalents 0.0306
_diffrn_reflns_av_sigmaI/netI 0.0253
_diffrn_reflns_limit_h_max 23
_diffrn_reflns_limit_h_min -23
_diffrn_reflns_limit_k_max 19
_diffrn_reflns_limit_k_min -19
_diffrn_reflns_limit_l_max 29
_diffrn_reflns_limit_l_min -29
_diffrn_reflns_number 52587
_diffrn_reflns_theta_full 26.39
_diffrn_reflns_theta_max 26.39
_diffrn_reflns_theta_min 1.09
_diffrn_standards_decay_% 0
_diffrn_standards_interval_time 0
_diffrn_standards_number 0
_exptl_absorpt_coefficient_mu 0.721
_exptl_absorpt_correction_T_max 0.8182
_exptl_absorpt_correction_T_min 0.6554
_exptl_absorpt_correction_type multi-scan
_exptl_absorpt_process_details 'SADABS (Sheldrick, 1996)'
_exptl_crystal_colour yellow
_exptl_crystal_density_diffrn 1.527
_exptl_crystal_density_method 'not measured'
_exptl_crystal_description prism
_exptl_crystal_F_000 3144
_exptl_crystal_size_max 0.64
_exptl_crystal_size_mid 0.48
_exptl_crystal_size_min 0.29
_refine_diff_density_max 1.218
_refine_diff_density_min -0.511
_refine_diff_density_rms 0.089
_refine_ls_extinction_method none
_refine_ls_goodness_of_fit_ref 1.047
_refine_ls_hydrogen_treatment constr
_refine_ls_matrix_type full
_refine_ls_number_parameters 831
_refine_ls_number_reflns 13765
_refine_ls_number_restraints 0
_refine_ls_restrained_S_all 1.047
_refine_ls_R_factor_all 0.0432
_refine_ls_R_factor_gt 0.0336
_refine_ls_shift/su_max 0.001
_refine_ls_shift/su_mean 0.000
_refine_ls_structure_factor_coef Fsqd
_refine_ls_weighting_details 'calc w=1/[\s^2^(Fo^2^)+(0.0560P)^2^+5.2541P] where P=(Fo^2^+2Fc^2^)/3'
_refine_ls_weighting_scheme calc
_refine_ls_wR_factor_gt 0.0899
_refine_ls_wR_factor_ref 0.0996
_reflns_number_gt 11634
_reflns_number_total 13765
_reflns_threshold_expression I>2\s(I)
_cod_data_source_file om7007937-file001.cif
_cod_data_source_block 8c
_cod_depositor_comments
;
The following automatic conversions were performed:

'_symmetry_cell_setting' value 'Monoclinic' changed to 'monoclinic'
according to /home/saulius/struct/CIF-dictionaries/cif_core.dic
dictionary named 'cif_core.dic' version 2.4.1 from 2010-06-29.

Automatic conversion script
Id: cif_fix_values 1715 2011-07-08 13:25:40Z adriana 
;
_cod_original_cell_volume 6729.1(11)
_cod_original_sg_symbol_H-M 'P 21/c'
_cod_database_code 4070587

loop_
_symmetry_equiv_pos_as_xyz
'x, y, z'
'-x, y+1/2, -z+1/2'
'-x, -y, -z'
'x, -y-1/2, z-1/2'

loop_
_atom_site_label
_atom_site_type_symbol
_atom_site_fract_x
_atom_site_fract_y
_atom_site_fract_z
_atom_site_U_iso_or_equiv
_atom_site_adp_type
_atom_site_occupancy
_atom_site_symmetry_multiplicity
_atom_site_calc_flag
_atom_site_refinement_flags
Rh1 Rh 0.246948(10) 0.153732(12) 0.370526(9) 0.02683(6) Uani 1 1 d .
Rh2 Rh 0.221059(11) 0.532338(13) 0.379357(8) 0.02825(6) Uani 1 1 d .
P1 P 0.35073(3) 0.07142(4) 0.37545(3) 0.02618(14) Uani 1 1 d .
P2 P 0.20576(4) 0.03648(4) 0.41523(3) 0.02861(14) Uani 1 1 d .
P3 P 0.27387(4) 0.62823(4) 0.44946(3) 0.03065(15) Uani 1 1 d .
P4 P 0.24197(4) 0.63920(4) 0.31679(3) 0.03145(15) Uani 1 1 d .
O1 O 0.10845(13) 0.24982(18) 0.37134(15) 0.0745(9) Uani 1 1 d .
O2 O 0.14588(16) 0.42221(17) 0.28298(12) 0.0717(8) Uani 1 1 d .
N11 N 0.33887(12) 0.31531(14) 0.35852(9) 0.0308(5) Uani 1 1 d .
N12 N 0.27986(14) 0.28175(15) 0.27696(10) 0.0387(5) Uani 1 1 d .
N13 N 0.26998(11) 0.38194(14) 0.46206(9) 0.0303(5) Uani 1 1 d .
N14 N 0.15777(12) 0.40313(16) 0.46078(10) 0.0363(5) Uani 1 1 d .
C1 C 0.16031(15) 0.21426(18) 0.37054(14) 0.0414(7) Uani 1 1 d .
C2 C 0.17478(17) 0.46253(19) 0.31939(13) 0.0407(7) Uani 1 1 d .
C3 C 0.35316(14) -0.00047(17) 0.43816(11) 0.0302(5) Uani 1 1 d .
H3A H 0.3909 -0.0452 0.4377 0.036 Uiso 1 1 calc R
H3B H 0.3638 0.0333 0.4743 0.036 Uiso 1 1 calc R
C4 C 0.27904(14) -0.04340(17) 0.43436(12) 0.0332(6) Uani 1 1 d .
H4A H 0.2740 -0.0704 0.4719 0.040 Uiso 1 1 calc R
H4B H 0.2750 -0.0899 0.4049 0.040 Uiso 1 1 calc R
C5 C 0.32539(17) 0.70894(19) 0.41447(12) 0.0395(6) Uani 1 1 d .
H5A H 0.3346 0.7608 0.4394 0.047 Uiso 1 1 calc R
H5B H 0.3722 0.6841 0.4082 0.047 Uiso 1 1 calc R
C6 C 0.28212(17) 0.73447(18) 0.35668(12) 0.0395(6) Uani 1 1 d .
H6A H 0.3139 0.7649 0.3330 0.047 Uiso 1 1 calc R
H6B H 0.2435 0.7752 0.3635 0.047 Uiso 1 1 calc R
C10 C 0.29091(14) 0.25709(16) 0.33280(11) 0.0296(5) Uani 1 1 d .
C11 C 0.35754(17) 0.37489(19) 0.31905(14) 0.0417(7) Uani 1 1 d .
H11 H 0.3904 0.4217 0.3267 0.050 Uiso 1 1 calc R
C12 C 0.32043(19) 0.35380(19) 0.26809(14) 0.0464(8) Uani 1 1 d .
H12 H 0.3217 0.3828 0.2325 0.056 Uiso 1 1 calc R
C13 C 0.2304(2) 0.2391(2) 0.23222(14) 0.0586(9) Uani 1 1 d .
H13A H 0.1945 0.2810 0.2149 0.070 Uiso 1 1 calc R
H13B H 0.2063 0.1912 0.2492 0.070 Uiso 1 1 calc R
H13C H 0.2571 0.2164 0.2025 0.070 Uiso 1 1 calc R
C14 C 0.36960(14) 0.31404(17) 0.41942(12) 0.0322(6) Uani 1 1 d .
H14A H 0.4226 0.3155 0.4226 0.039 Uiso 1 1 calc R
H14B H 0.3559 0.2592 0.4370 0.039 Uiso 1 1 calc R
C15 C 0.34443(14) 0.39040(17) 0.45256(12) 0.0325(6) Uani 1 1 d .
H15A H 0.3754 0.3951 0.4903 0.039 Uiso 1 1 calc R
H15B H 0.3499 0.4445 0.4308 0.039 Uiso 1 1 calc R
C16 C 0.21523(14) 0.43361(17) 0.43833(11) 0.0304(5) Uani 1 1 d .
C17 C 0.24709(16) 0.32124(19) 0.49888(13) 0.0392(6) Uani 1 1 d .
H17 H 0.2757 0.2784 0.5204 0.047 Uiso 1 1 calc R
C18 C 0.17685(17) 0.3346(2) 0.49819(14) 0.0422(7) Uani 1 1 d .
H18 H 0.1459 0.3032 0.5193 0.051 Uiso 1 1 calc R
C19 C 0.08460(16) 0.4363(2) 0.44682(16) 0.0503(8) Uani 1 1 d .
H19A H 0.0722 0.4702 0.4794 0.060 Uiso 1 1 calc R
H19B H 0.0512 0.3875 0.4391 0.060 Uiso 1 1 calc R
H19C H 0.0814 0.4733 0.4126 0.060 Uiso 1 1 calc R
C21 C 0.43789(13) 0.12442(16) 0.38151(11) 0.0288(5) Uani 1 1 d .
C22 C 0.48797(15) 0.1207(2) 0.43105(13) 0.0394(6) Uani 1 1 d .
H22 H 0.4793 0.0847 0.4623 0.047 Uiso 1 1 calc R
C23 C 0.55063(17) 0.1692(2) 0.43522(14) 0.0496(8) Uani 1 1 d .
H23 H 0.5850 0.1659 0.4690 0.060 Uiso 1 1 calc R
C24 C 0.56289(17) 0.2223(2) 0.39004(15) 0.0488(8) Uani 1 1 d .
H24 H 0.6051 0.2568 0.3931 0.059 Uiso 1 1 calc R
C25 C 0.51363(16) 0.2252(2) 0.34048(13) 0.0414(7) Uani 1 1 d .
H25 H 0.5224 0.2613 0.3094 0.050 Uiso 1 1 calc R
C26 C 0.45193(15) 0.17617(18) 0.33570(12) 0.0344(6) Uani 1 1 d .
H26 H 0.4189 0.1776 0.3011 0.041 Uiso 1 1 calc R
C31 C 0.35206(14) -0.00235(17) 0.31493(11) 0.0297(5) Uani 1 1 d .
C32 C 0.41175(17) -0.0544(2) 0.31227(13) 0.0445(7) Uani 1 1 d .
H32 H 0.4519 -0.0511 0.3418 0.053 Uiso 1 1 calc R
C33 C 0.4127(2) -0.1111(3) 0.26666(16) 0.0586(9) Uani 1 1 d .
H33 H 0.4536 -0.1466 0.2649 0.070 Uiso 1 1 calc R
C34 C 0.3549(2) -0.1162(2) 0.22389(14) 0.0521(8) Uani 1 1 d .
H34 H 0.3560 -0.1549 0.1925 0.062 Uiso 1 1 calc R
C35 C 0.29560(18) -0.0657(2) 0.22638(14) 0.0495(8) Uani 1 1 d .
H35 H 0.2556 -0.0698 0.1968 0.059 Uiso 1 1 calc R
C36 C 0.29372(16) -0.0085(2) 0.27181(13) 0.0400(6) Uani 1 1 d .
H36 H 0.2525 0.0265 0.2734 0.048 Uiso 1 1 calc R
C41 C 0.13362(14) -0.02634(17) 0.37500(12) 0.0329(6) Uani 1 1 d .
C42 C 0.09726(17) 0.0055(2) 0.32347(14) 0.0442(7) Uani 1 1 d .
H42 H 0.1109 0.0596 0.3090 0.053 Uiso 1 1 calc R
C43 C 0.04146(19) -0.0409(2) 0.29307(16) 0.0529(8) Uani 1 1 d .
H43 H 0.0164 -0.0183 0.2582 0.063 Uiso 1 1 calc R
C44 C 0.02233(17) -0.1202(2) 0.31351(15) 0.0481(8) Uani 1 1 d .
H44 H -0.0162 -0.1520 0.2927 0.058 Uiso 1 1 calc R
C45 C 0.05880(18) -0.1535(2) 0.36381(16) 0.0489(8) Uani 1 1 d .
H45 H 0.0459 -0.2086 0.3773 0.059 Uiso 1 1 calc R
C46 C 0.11433(16) -0.1067(2) 0.39482(14) 0.0415(7) Uani 1 1 d .
H46 H 0.1392 -0.1297 0.4297 0.050 Uiso 1 1 calc R
C51 C 0.17411(15) 0.06259(18) 0.48340(13) 0.0358(6) Uani 1 1 d .
C52 C 0.10177(19) 0.0653(3) 0.48753(18) 0.0706(12) Uani 1 1 d .
H52 H 0.0676 0.0489 0.4555 0.085 Uiso 1 1 calc R
C53 C 0.0790(2) 0.0921(4) 0.5386(2) 0.0925(17) Uani 1 1 d .
H53 H 0.0292 0.0931 0.5414 0.111 Uiso 1 1 calc R
C54 C 0.1276(2) 0.1170(3) 0.58475(18) 0.0750(13) Uani 1 1 d .
H54 H 0.1117 0.1344 0.6197 0.090 Uiso 1 1 calc R
C55 C 0.1997(2) 0.1166(3) 0.58032(16) 0.0602(9) Uani 1 1 d .
H55 H 0.2336 0.1344 0.6121 0.072 Uiso 1 1 calc R
C56 C 0.22254(17) 0.0904(2) 0.52968(14) 0.0467(7) Uani 1 1 d .
H56 H 0.2723 0.0914 0.5266 0.056 Uiso 1 1 calc R
C61 C 0.33516(15) 0.58591(17) 0.51042(12) 0.0333(6) Uani 1 1 d .
C62 C 0.30572(16) 0.53863(19) 0.55217(12) 0.0392(6) Uani 1 1 d .
H62 H 0.2551 0.5359 0.5507 0.047 Uiso 1 1 calc R
C63 C 0.34909(19) 0.4961(2) 0.59523(13) 0.0484(8) Uani 1 1 d .
H63 H 0.3284 0.4636 0.6231 0.058 Uiso 1 1 calc R
C64 C 0.42322(19) 0.5005(2) 0.59831(15) 0.0525(8) Uani 1 1 d .
H64 H 0.4532 0.4713 0.6283 0.063 Uiso 1 1 calc R
C65 C 0.45301(17) 0.5472(2) 0.55786(16) 0.0499(8) Uani 1 1 d .
H65 H 0.5037 0.5503 0.5601 0.060 Uiso 1 1 calc R
C66 C 0.40954(16) 0.59022(19) 0.51350(14) 0.0417(7) Uani 1 1 d .
H66 H 0.4305 0.6222 0.4856 0.050 Uiso 1 1 calc R
C71 C 0.21109(15) 0.69229(18) 0.48457(12) 0.0354(6) Uani 1 1 d .
C72 C 0.13757(16) 0.6804(2) 0.47050(14) 0.0422(7) Uani 1 1 d .
H72 H 0.1192 0.6397 0.4417 0.051 Uiso 1 1 calc R
C73 C 0.09085(18) 0.7287(2) 0.49910(16) 0.0536(8) Uani 1 1 d .
H73 H 0.0406 0.7198 0.4903 0.064 Uiso 1 1 calc R
C74 C 0.1171(2) 0.7894(3) 0.54006(16) 0.0610(10) Uani 1 1 d .
H74 H 0.0847 0.8222 0.5591 0.073 Uiso 1 1 calc R
C75 C 0.1902(2) 0.8030(3) 0.55364(15) 0.0587(9) Uani 1 1 d .
H75 H 0.2082 0.8454 0.5815 0.070 Uiso 1 1 calc R
C76 C 0.23681(18) 0.7541(2) 0.52612(14) 0.0464(7) Uani 1 1 d .
H76 H 0.2871 0.7626 0.5356 0.056 Uiso 1 1 calc R
C81 C 0.17028(15) 0.68581(18) 0.26619(12) 0.0349(6) Uani 1 1 d .
C82 C 0.09968(17) 0.6613(2) 0.26627(14) 0.0440(7) Uani 1 1 d .
H82 H 0.0878 0.6196 0.2932 0.053 Uiso 1 1 calc R
C83 C 0.04616(18) 0.6981(3) 0.22661(16) 0.0567(9) Uani 1 1 d .
H83 H -0.0024 0.6814 0.2266 0.068 Uiso 1 1 calc R
C84 C 0.0628(2) 0.7583(2) 0.18759(16) 0.0574(9) Uani 1 1 d .
H84 H 0.0257 0.7832 0.1608 0.069 Uiso 1 1 calc R
C85 C 0.1322(2) 0.7825(2) 0.18697(17) 0.0608(10) Uani 1 1 d .
H85 H 0.1435 0.8241 0.1597 0.073 Uiso 1 1 calc R
C86 C 0.18632(19) 0.7467(2) 0.22597(16) 0.0526(8) Uani 1 1 d .
H86 H 0.2347 0.7637 0.2253 0.063 Uiso 1 1 calc R
C91 C 0.30609(15) 0.60521(18) 0.26943(12) 0.0353(6) Uani 1 1 d .
C92 C 0.28082(18) 0.5719(2) 0.21504(13) 0.0441(7) Uani 1 1 d .
H92 H 0.2306 0.5697 0.2024 0.053 Uiso 1 1 calc R
C93 C 0.3281(2) 0.5420(2) 0.17914(16) 0.0550(9) Uani 1 1 d .
H93 H 0.3105 0.5203 0.1418 0.066 Uiso 1 1 calc R
C94 C 0.4008(2) 0.5441(2) 0.19817(18) 0.0612(10) Uani 1 1 d .
H94 H 0.4334 0.5236 0.1738 0.073 Uiso 1 1 calc R
C95 C 0.42632(19) 0.5751(3) 0.25147(17) 0.0590(9) Uani 1 1 d .
H95 H 0.4765 0.5751 0.2644 0.071 Uiso 1 1 calc R
C96 C 0.37934(18) 0.6068(2) 0.28707(15) 0.0501(8) Uani 1 1 d .
H96 H 0.3977 0.6298 0.3239 0.060 Uiso 1 1 calc R
S1 S 0.45375(4) 0.21587(5) 0.56668(4) 0.04485(18) Uani 1 1 d .
F91 F 0.36502(14) 0.27983(18) 0.63197(11) 0.0845(8) Uani 1 1 d .
F92 F 0.47312(17) 0.2713(2) 0.67285(11) 0.0998(9) Uani 1 1 d .
F93 F 0.41091(18) 0.15700(17) 0.65981(13) 0.0958(9) Uani 1 1 d .
O91 O 0.51296(15) 0.15846(19) 0.57815(12) 0.0708(8) Uani 1 1 d .
O92 O 0.39076(14) 0.18075(19) 0.53251(11) 0.0643(7) Uani 1 1 d .
O93 O 0.47104(16) 0.30200(19) 0.55024(14) 0.0747(8) Uani 1 1 d .
C98 C 0.4236(2) 0.2314(3) 0.63600(16) 0.0585(9) Uani 1 1 d .
S2 S -0.05497(4) 0.62505(6) 0.36320(4) 0.0537(2) Uani 1 1 d .
F94 F -0.18716(13) 0.5817(2) 0.36926(13) 0.1003(10) Uani 1 1 d .
F95 F -0.1348(2) 0.5045(3) 0.31365(15) 0.1356(15) Uani 1 1 d .
F96 F -0.1117(2) 0.4897(2) 0.40466(16) 0.1210(12) Uani 1 1 d .
O94 O 0.00673(15) 0.5761(2) 0.35711(14) 0.0860(10) Uani 1 1 d .
O95 O -0.0525(2) 0.6632(3) 0.4186(2) 0.151(2) Uani 1 1 d .
O96 O -0.07836(18) 0.6786(3) 0.3171(2) 0.1303(19) Uani 1 1 d .
C99 C -0.1239(2) 0.5460(3) 0.36398(17) 0.0633(10) Uani 1 1 d .

loop_
_atom_site_aniso_label
_atom_site_aniso_U_11
_atom_site_aniso_U_22
_atom_site_aniso_U_33
_atom_site_aniso_U_23
_atom_site_aniso_U_13
_atom_site_aniso_U_12
Rh1 0.02581(11) 0.01969(10) 0.03449(12) 0.00127(7) 0.00266(8) -0.00085(7)
Rh2 0.02954(11) 0.02571(11) 0.02880(11) 0.00161(8) 0.00174(8) -0.00465(8)
P1 0.0254(3) 0.0230(3) 0.0301(3) 0.0021(2) 0.0038(2) -0.0005(2)
P2 0.0265(3) 0.0238(3) 0.0362(4) -0.0003(3) 0.0064(3) -0.0025(2)
P3 0.0316(3) 0.0297(3) 0.0301(3) -0.0006(3) 0.0026(3) -0.0053(3)
P4 0.0353(4) 0.0283(3) 0.0306(3) 0.0033(3) 0.0041(3) -0.0033(3)
O1 0.0357(13) 0.0580(16) 0.126(3) -0.0136(16) -0.0030(14) 0.0151(12)
O2 0.087(2) 0.0553(15) 0.0632(16) -0.0147(13) -0.0230(14) -0.0137(14)
N11 0.0367(12) 0.0221(10) 0.0339(11) -0.0001(9) 0.0057(9) -0.0045(9)
N12 0.0515(15) 0.0307(12) 0.0327(12) 0.0036(10) 0.0019(11) -0.0009(11)
N13 0.0298(11) 0.0279(11) 0.0330(11) 0.0010(9) 0.0037(9) -0.0017(9)
N14 0.0307(12) 0.0368(12) 0.0418(13) 0.0076(10) 0.0070(10) -0.0015(10)
C1 0.0330(15) 0.0272(14) 0.0617(19) -0.0030(13) -0.0011(13) -0.0005(12)
C2 0.0467(17) 0.0321(15) 0.0403(16) -0.0003(12) -0.0042(13) -0.0049(12)
C3 0.0298(13) 0.0287(13) 0.0324(13) 0.0047(10) 0.0052(10) 0.0018(10)
C4 0.0346(14) 0.0251(13) 0.0412(15) 0.0065(11) 0.0092(11) -0.0001(10)
C5 0.0454(16) 0.0375(15) 0.0358(15) -0.0028(12) 0.0057(12) -0.0149(13)
C6 0.0523(18) 0.0306(14) 0.0358(15) 0.0023(11) 0.0068(13) -0.0111(13)
C10 0.0334(13) 0.0220(12) 0.0333(13) 0.0019(10) 0.0044(10) 0.0018(10)
C11 0.0530(18) 0.0264(14) 0.0485(17) 0.0044(12) 0.0167(14) -0.0072(12)
C12 0.069(2) 0.0315(15) 0.0407(17) 0.0096(12) 0.0150(15) -0.0006(14)
C13 0.079(3) 0.053(2) 0.0371(17) 0.0027(15) -0.0125(16) -0.0079(18)
C14 0.0303(13) 0.0269(13) 0.0381(14) -0.0017(11) 0.0001(11) 0.0002(10)
C15 0.0287(13) 0.0277(13) 0.0404(15) -0.0045(11) 0.0022(11) -0.0031(10)
C16 0.0304(13) 0.0292(13) 0.0308(13) 0.0018(10) 0.0016(10) -0.0036(10)
C17 0.0422(16) 0.0356(15) 0.0397(15) 0.0103(12) 0.0053(12) -0.0007(12)
C18 0.0438(17) 0.0402(16) 0.0443(17) 0.0138(13) 0.0120(13) -0.0047(13)
C19 0.0318(15) 0.0514(19) 0.068(2) 0.0134(16) 0.0093(14) -0.0002(14)
C21 0.0254(12) 0.0271(12) 0.0346(13) 0.0002(10) 0.0063(10) -0.0009(10)
C22 0.0335(14) 0.0443(16) 0.0396(15) 0.0055(13) 0.0019(12) -0.0063(12)
C23 0.0401(17) 0.062(2) 0.0436(17) 0.0015(15) -0.0034(13) -0.0155(15)
C24 0.0382(16) 0.0541(19) 0.0539(19) -0.0014(15) 0.0063(14) -0.0180(14)
C25 0.0400(16) 0.0399(16) 0.0461(16) 0.0066(13) 0.0120(13) -0.0091(13)
C26 0.0321(14) 0.0341(14) 0.0370(14) 0.0019(11) 0.0046(11) 0.0000(11)
C31 0.0316(13) 0.0276(13) 0.0303(13) 0.0011(10) 0.0061(10) -0.0016(10)
C32 0.0411(16) 0.0498(18) 0.0412(16) -0.0061(14) 0.0006(13) 0.0113(14)
C33 0.054(2) 0.067(2) 0.054(2) -0.0181(18) 0.0043(16) 0.0239(18)
C34 0.063(2) 0.054(2) 0.0400(17) -0.0148(15) 0.0083(15) 0.0079(16)
C35 0.0471(18) 0.0547(19) 0.0430(17) -0.0096(15) -0.0062(14) -0.0002(15)
C36 0.0355(15) 0.0397(16) 0.0430(16) -0.0051(13) -0.0005(12) 0.0043(12)
C41 0.0282(13) 0.0319(14) 0.0390(14) -0.0047(11) 0.0060(11) -0.0057(10)
C42 0.0456(17) 0.0370(16) 0.0485(18) 0.0021(13) 0.0021(14) -0.0101(13)
C43 0.0476(19) 0.056(2) 0.0513(19) 0.0025(16) -0.0072(15) -0.0102(15)
C44 0.0428(17) 0.0473(18) 0.0527(19) -0.0124(15) 0.0015(14) -0.0145(14)
C45 0.0456(18) 0.0409(17) 0.061(2) -0.0005(15) 0.0090(15) -0.0166(14)
C46 0.0398(16) 0.0389(16) 0.0450(17) 0.0043(13) 0.0033(13) -0.0102(13)
C51 0.0356(14) 0.0311(14) 0.0430(16) -0.0030(12) 0.0132(12) -0.0032(11)
C52 0.0383(18) 0.108(3) 0.068(2) -0.036(2) 0.0169(17) -0.014(2)
C53 0.054(2) 0.139(5) 0.094(3) -0.049(3) 0.042(2) -0.018(3)
C54 0.078(3) 0.093(3) 0.061(2) -0.026(2) 0.037(2) -0.011(2)
C55 0.063(2) 0.073(3) 0.0452(19) -0.0135(18) 0.0093(16) -0.0011(19)
C56 0.0387(16) 0.059(2) 0.0426(17) -0.0065(15) 0.0069(13) -0.0022(14)
C61 0.0347(14) 0.0300(13) 0.0334(14) -0.0052(11) -0.0012(11) -0.0024(11)
C62 0.0387(15) 0.0449(16) 0.0340(14) -0.0020(12) 0.0050(12) 0.0005(12)
C63 0.059(2) 0.0517(19) 0.0339(15) 0.0040(14) 0.0056(14) 0.0051(16)
C64 0.053(2) 0.0513(19) 0.0468(18) -0.0003(15) -0.0131(15) 0.0056(16)
C65 0.0343(16) 0.0460(18) 0.065(2) -0.0092(16) -0.0097(14) -0.0009(13)
C66 0.0374(15) 0.0355(15) 0.0506(17) -0.0051(13) 0.0010(13) -0.0078(12)
C71 0.0383(15) 0.0331(14) 0.0347(14) 0.0035(11) 0.0047(11) -0.0002(11)
C72 0.0392(16) 0.0400(16) 0.0471(17) 0.0050(13) 0.0052(13) -0.0021(13)
C73 0.0392(17) 0.059(2) 0.065(2) 0.0101(18) 0.0153(16) 0.0041(15)
C74 0.066(2) 0.067(2) 0.055(2) -0.0018(18) 0.0234(18) 0.0183(19)
C75 0.068(2) 0.061(2) 0.0459(19) -0.0145(16) 0.0044(17) 0.0099(18)
C76 0.0462(18) 0.0492(18) 0.0419(16) -0.0058(14) -0.0001(13) 0.0020(14)
C81 0.0373(15) 0.0314(14) 0.0350(14) 0.0010(11) 0.0018(11) 0.0010(11)
C82 0.0426(17) 0.0472(18) 0.0430(16) 0.0034(13) 0.0090(13) 0.0018(13)
C83 0.0361(17) 0.067(2) 0.066(2) 0.0019(18) 0.0016(15) -0.0010(16)
C84 0.051(2) 0.058(2) 0.059(2) 0.0094(17) -0.0082(16) 0.0101(16)
C85 0.060(2) 0.056(2) 0.063(2) 0.0253(18) -0.0017(18) 0.0017(17)
C86 0.0447(18) 0.0486(19) 0.062(2) 0.0204(16) -0.0005(15) -0.0036(15)
C91 0.0412(15) 0.0291(13) 0.0368(14) 0.0077(11) 0.0093(12) -0.0007(11)
C92 0.0516(18) 0.0384(16) 0.0432(17) 0.0012(13) 0.0098(14) -0.0013(13)
C93 0.076(3) 0.0432(18) 0.0504(19) -0.0018(15) 0.0252(18) -0.0057(17)
C94 0.068(2) 0.051(2) 0.074(3) 0.0032(18) 0.042(2) 0.0009(18)
C95 0.0420(18) 0.070(2) 0.069(2) 0.012(2) 0.0210(17) 0.0014(17)
C96 0.0436(17) 0.060(2) 0.0482(18) 0.0083(16) 0.0118(14) -0.0037(15)
S1 0.0385(4) 0.0491(4) 0.0466(4) 0.0089(3) 0.0049(3) 0.0029(3)
F91 0.0830(17) 0.0991(19) 0.0770(16) 0.0037(14) 0.0306(13) 0.0323(15)
F92 0.110(2) 0.118(2) 0.0659(16) -0.0280(16) -0.0076(15) -0.0067(18)
F93 0.127(2) 0.0834(19) 0.0895(19) 0.0377(15) 0.0583(18) 0.0075(16)
O91 0.0650(17) 0.091(2) 0.0565(16) 0.0149(14) 0.0077(13) 0.0348(15)
O92 0.0520(15) 0.0784(18) 0.0593(15) -0.0069(14) -0.0024(12) -0.0030(13)
O93 0.0738(19) 0.0646(17) 0.090(2) 0.0246(15) 0.0259(16) -0.0085(14)
C98 0.066(2) 0.058(2) 0.052(2) 0.0034(17) 0.0087(17) 0.0042(18)
S2 0.0383(4) 0.0551(5) 0.0693(6) 0.0046(4) 0.0130(4) -0.0080(4)
F94 0.0463(13) 0.146(3) 0.112(2) -0.0030(19) 0.0222(14) -0.0291(15)
F95 0.138(3) 0.165(3) 0.112(2) -0.079(2) 0.044(2) -0.088(3)
F96 0.129(3) 0.104(2) 0.135(3) 0.061(2) 0.034(2) -0.022(2)
O94 0.0485(15) 0.116(3) 0.098(2) 0.053(2) 0.0253(15) 0.0258(16)
O95 0.129(3) 0.182(5) 0.159(4) -0.108(4) 0.082(3) -0.106(3)
O96 0.0572(19) 0.137(3) 0.198(5) 0.115(3) 0.023(2) 0.015(2)
C99 0.066(3) 0.067(2) 0.060(2) -0.0076(19) 0.0164(19) -0.024(2)

loop_
_atom_type_symbol
_atom_type_description
_atom_type_scat_dispersion_real
_atom_type_scat_dispersion_imag
_atom_type_scat_source
C C 0.0033 0.0016 'International Tables Vol C Tables 4.2.6.8 and 6.1.1.4'
H H 0.0000 0.0000 'International Tables Vol C Tables 4.2.6.8 and 6.1.1.4'
N N 0.0061 0.0033 'International Tables Vol C Tables 4.2.6.8 and 6.1.1.4'
O O 0.0106 0.0060 'International Tables Vol C Tables 4.2.6.8 and 6.1.1.4'
F F 0.0171 0.0103 'International Tables Vol C Tables 4.2.6.8 and 6.1.1.4'
P P 0.1023 0.0942 'International Tables Vol C Tables 4.2.6.8 and 6.1.1.4'
S S 0.1246 0.1234 'International Tables Vol C Tables 4.2.6.8 and 6.1.1.4'
Rh Rh -1.1178 0.9187 'International Tables Vol C Tables 4.2.6.8 and 6.1.1.4'

loop_
_geom_angle_atom_site_label_1
_geom_angle_atom_site_label_2
_geom_angle_atom_site_label_3
_geom_angle
C1 Rh1 C10 91.06(12)
C1 Rh1 P2 92.35(9)
C10 Rh1 P2 176.13(7)
C1 Rh1 P1 175.54(10)
C10 Rh1 P1 93.26(7)
P2 Rh1 P1 83.30(2)
C2 Rh2 C16 90.89(12)
C2 Rh2 P4 92.11(9)
C16 Rh2 P4 173.15(8)
C2 Rh2 P3 175.36(9)
C16 Rh2 P3 93.06(7)
P4 Rh2 P3 84.23(3)
C21 P1 C31 103.20(12)
C21 P1 C3 106.82(12)
C31 P1 C3 104.20(12)
C21 P1 Rh1 120.16(9)
C31 P1 Rh1 114.09(9)
C3 P1 Rh1 107.11(9)
C41 P2 C51 104.94(13)
C41 P2 C4 104.28(13)
C51 P2 C4 105.01(13)
C41 P2 Rh1 117.50(10)
C51 P2 Rh1 113.71(9)
C4 P2 Rh1 110.29(9)
C61 P3 C71 102.62(13)
C61 P3 C5 106.02(13)
C71 P3 C5 104.60(14)
C61 P3 Rh2 119.02(9)
C71 P3 Rh2 115.06(10)
C5 P3 Rh2 108.30(9)
C81 P4 C91 102.17(13)
C81 P4 C6 103.24(13)
C91 P4 C6 106.10(14)
C81 P4 Rh2 121.79(10)
C91 P4 Rh2 111.94(9)
C6 P4 Rh2 110.22(9)
C10 N11 C11 111.1(2)
C10 N11 C14 124.9(2)
C11 N11 C14 124.0(2)
C10 N12 C12 111.1(2)
C10 N12 C13 124.4(3)
C12 N12 C13 124.4(3)
C16 N13 C17 111.5(2)
C16 N13 C15 125.2(2)
C17 N13 C15 123.3(2)
C16 N14 C18 111.2(2)
C16 N14 C19 124.9(2)
C18 N14 C19 123.9(2)
O1 C1 Rh1 178.9(3)
O2 C2 Rh2 178.3(3)
C4 C3 P1 107.18(18)
C3 C4 P2 111.50(17)
C6 C5 P3 108.70(19)
C5 C6 P4 111.85(19)
N12 C10 N11 104.2(2)
N12 C10 Rh1 128.3(2)
N11 C10 Rh1 127.42(19)
C12 C11 N11 106.6(3)
C11 C12 N12 106.9(3)
N11 C14 C15 112.3(2)
N13 C15 C14 112.7(2)
N14 C16 N13 103.9(2)
N14 C16 Rh2 129.6(2)
N13 C16 Rh2 126.54(19)
C18 C17 N13 106.5(3)
C17 C18 N14 107.0(2)
C22 C21 C26 119.2(2)
C22 C21 P1 122.9(2)
C26 C21 P1 117.7(2)
C21 C22 C23 120.3(3)
C24 C23 C22 119.9(3)
C25 C24 C23 119.8(3)
C26 C25 C24 120.6(3)
C25 C26 C21 120.2(3)
C36 C31 C32 119.3(3)
C36 C31 P1 120.9(2)
C32 C31 P1 119.8(2)
C33 C32 C31 120.0(3)
C34 C33 C32 120.3(3)
C35 C34 C33 120.1(3)
C34 C35 C36 120.3(3)
C31 C36 C35 119.9(3)
C46 C41 C42 119.0(3)
C46 C41 P2 120.9(2)
C42 C41 P2 120.1(2)
C43 C42 C41 120.6(3)
C44 C43 C42 119.8(3)
C45 C44 C43 120.3(3)
C44 C45 C46 120.1(3)
C45 C46 C41 120.1(3)
C52 C51 C56 118.9(3)
C52 C51 P2 121.1(3)
C56 C51 P2 119.6(2)
C51 C52 C53 119.9(4)
C54 C53 C52 120.6(4)
C53 C54 C55 119.6(4)
C54 C55 C56 119.9(4)
C55 C56 C51 120.9(3)
C66 C61 C62 119.0(3)
C66 C61 P3 122.8(2)
C62 C61 P3 117.7(2)
C63 C62 C61 120.7(3)
C62 C63 C64 120.2(3)
C65 C64 C63 119.8(3)
C64 C65 C66 120.6(3)
C61 C66 C65 119.6(3)
C72 C71 C76 119.3(3)
C72 C71 P3 120.6(2)
C76 C71 P3 120.0(2)
C71 C72 C73 119.4(3)
C74 C73 C72 120.5(3)
C73 C74 C75 120.5(3)
C74 C75 C76 119.1(3)
C75 C76 C71 121.1(3)
C82 C81 C86 119.1(3)
C82 C81 P4 121.1(2)
C86 C81 P4 119.7(2)
C81 C82 C83 119.5(3)
C84 C83 C82 120.7(3)
C85 C84 C83 120.3(3)
C84 C85 C86 120.1(3)
C85 C86 C81 120.4(3)
C96 C91 C92 118.4(3)
C96 C91 P4 122.0(2)
C92 C91 P4 119.5(2)
C93 C92 C91 120.8(3)
C94 C93 C92 119.3(3)
C95 C94 C93 120.6(3)
C94 C95 C96 120.3(3)
C91 C96 C95 120.5(3)
O91 S1 O93 115.22(19)
O91 S1 O92 115.72(19)
O93 S1 O92 113.57(18)
O91 S1 C98 104.54(17)
O93 S1 C98 103.37(19)
O92 S1 C98 102.11(18)
F93 C98 F91 108.8(3)
F93 C98 F92 106.4(3)
F91 C98 F92 106.6(3)
F93 C98 S1 111.4(3)
F91 C98 S1 112.0(3)
F92 C98 S1 111.3(3)
O96 S2 O94 114.6(2)
O96 S2 O95 115.7(4)
O94 S2 O95 113.2(3)
O96 S2 C99 105.4(2)
O94 S2 C99 104.3(2)
O95 S2 C99 101.6(2)
F96 C99 F95 108.8(4)
F96 C99 F94 106.0(4)
F95 C99 F94 104.7(4)
F96 C99 S2 114.6(3)
F95 C99 S2 109.9(3)
F94 C99 S2 112.3(3)

loop_
_geom_bond_atom_site_label_1
_geom_bond_atom_site_label_2
_geom_bond_distance
Rh1 C1 1.879(3)
Rh1 C10 2.053(3)
Rh1 P2 2.2796(7)
Rh1 P1 2.3185(7)
Rh2 C2 1.882(3)
Rh2 C16 2.069(3)
Rh2 P4 2.2763(7)
Rh2 P3 2.3246(7)
P1 C21 1.820(3)
P1 C31 1.821(3)
P1 C3 1.836(3)
P2 C41 1.818(3)
P2 C51 1.828(3)
P2 C4 1.855(3)
P3 C61 1.824(3)
P3 C71 1.824(3)
P3 C5 1.841(3)
P4 C81 1.813(3)
P4 C91 1.830(3)
P4 C6 1.843(3)
O1 C1 1.122(4)
O2 C2 1.130(4)
N11 C10 1.352(3)
N11 C11 1.384(4)
N11 C14 1.462(3)
N12 C10 1.350(3)
N12 C12 1.380(4)
N12 C13 1.456(4)
N13 C16 1.357(3)
N13 C17 1.382(4)
N13 C15 1.456(3)
N14 C16 1.353(3)
N14 C18 1.386(4)
N14 C19 1.462(4)
C3 C4 1.535(4)
C5 C6 1.529(4)
C11 C12 1.335(5)
C14 C15 1.522(4)
C17 C18 1.336(4)
C21 C22 1.388(4)
C21 C26 1.393(4)
C22 C23 1.388(4)
C23 C24 1.384(5)
C24 C25 1.379(4)
C25 C26 1.377(4)
C31 C36 1.385(4)
C31 C32 1.390(4)
C32 C33 1.382(5)
C33 C34 1.372(5)
C34 C35 1.369(5)
C35 C36 1.387(4)
C41 C46 1.389(4)
C41 C42 1.389(4)
C42 C43 1.382(4)
C43 C44 1.379(5)
C44 C45 1.376(5)
C45 C46 1.387(4)
C51 C52 1.380(4)
C51 C56 1.381(4)
C52 C53 1.389(5)
C53 C54 1.369(6)
C54 C55 1.375(6)
C55 C56 1.380(5)
C61 C66 1.394(4)
C61 C62 1.397(4)
C62 C63 1.371(4)
C63 C64 1.389(5)
C64 C65 1.372(5)
C65 C66 1.395(5)
C71 C72 1.388(4)
C71 C76 1.398(4)
C72 C73 1.395(5)
C73 C74 1.380(5)
C74 C75 1.383(6)
C75 C76 1.384(5)
C81 C82 1.382(4)
C81 C86 1.394(4)
C82 C83 1.391(5)
C83 C84 1.369(5)
C84 C85 1.362(5)
C85 C86 1.383(5)
C91 C96 1.382(4)
C91 C92 1.393(4)
C92 C93 1.388(5)
C93 C94 1.378(6)
C94 C95 1.359(6)
C95 C96 1.389(5)
S1 O91 1.418(3)
S1 O93 1.432(3)
S1 O92 1.438(3)
S1 C98 1.812(4)
F91 C98 1.324(4)
F92 C98 1.328(5)
F93 C98 1.312(4)
S2 O96 1.381(4)
S2 O94 1.409(3)
S2 O95 1.421(4)
S2 C99 1.782(4)
F94 C99 1.335(5)
F95 C99 1.331(5)
F96 C99 1.285(5)

loop_
_geom_torsion_atom_site_label_1
_geom_torsion_atom_site_label_2
_geom_torsion_atom_site_label_3
_geom_torsion_atom_site_label_4
_geom_torsion
C1 Rh1 P1 C21 -137.2(12)
C10 Rh1 P1 C21 28.62(12)
P2 Rh1 P1 C21 -149.59(10)
C1 Rh1 P1 C31 99.5(12)
C10 Rh1 P1 C31 -94.68(12)
P2 Rh1 P1 C31 87.11(9)
C1 Rh1 P1 C3 -15.2(12)
C10 Rh1 P1 C3 150.56(12)
P2 Rh1 P1 C3 -27.65(9)
C1 Rh1 P2 C41 67.54(14)
C10 Rh1 P2 C41 -140.9(11)
P1 Rh1 P2 C41 -113.42(10)
C1 Rh1 P2 C51 -55.56(14)
C10 Rh1 P2 C51 96.0(11)
P1 Rh1 P2 C51 123.48(11)
C1 Rh1 P2 C4 -173.20(14)
C10 Rh1 P2 C4 -21.6(11)
P1 Rh1 P2 C4 5.84(10)
C2 Rh2 P3 C61 -178(19)
C16 Rh2 P3 C61 33.99(13)
P4 Rh2 P3 C61 -139.70(11)
C2 Rh2 P3 C71 60.0(13)
C16 Rh2 P3 C71 -88.36(13)
P4 Rh2 P3 C71 97.95(10)
C2 Rh2 P3 C5 -56.6(13)
C16 Rh2 P3 C5 155.03(14)
P4 Rh2 P3 C5 -18.66(11)
C2 Rh2 P4 C81 53.67(15)
C16 Rh2 P4 C81 169.5(6)
P3 Rh2 P4 C81 -123.48(11)
C2 Rh2 P4 C91 -67.46(14)
C16 Rh2 P4 C91 48.4(6)
P3 Rh2 P4 C91 115.39(11)
C2 Rh2 P4 C6 174.70(15)
C16 Rh2 P4 C6 -69.5(6)
P3 Rh2 P4 C6 -2.45(11)
C10 Rh1 C1 O1 -144(18)
P2 Rh1 C1 O1 34(18)
P1 Rh1 C1 O1 21(19)
C16 Rh2 C2 O2 130(12)
P4 Rh2 C2 O2 -56(12)
P3 Rh2 C2 O2 -18(13)
C21 P1 C3 C4 178.32(17)
C31 P1 C3 C4 -72.9(2)
Rh1 P1 C3 C4 48.37(19)
P1 C3 C4 P2 -44.5(2)
C41 P2 C4 C3 149.20(19)
C51 P2 C4 C3 -100.7(2)
Rh1 P2 C4 C3 22.2(2)
C61 P3 C5 C6 169.4(2)
C71 P3 C5 C6 -82.6(2)
Rh2 P3 C5 C6 40.6(2)
P3 C5 C6 P4 -43.7(3)
C81 P4 C6 C5 160.0(2)
C91 P4 C6 C5 -93.0(2)
Rh2 P4 C6 C5 28.4(2)
C12 N12 C10 N11 0.2(3)
C13 N12 C10 N11 -178.5(3)
C12 N12 C10 Rh1 -178.7(2)
C13 N12 C10 Rh1 2.5(4)
C11 N11 C10 N12 -0.3(3)
C14 N11 C10 N12 -178.0(2)
C11 N11 C10 Rh1 178.6(2)
C14 N11 C10 Rh1 1.0(4)
C1 Rh1 C10 N12 -77.9(3)
P2 Rh1 C10 N12 130.5(10)
P1 Rh1 C10 N12 103.2(2)
C1 Rh1 C10 N11 103.4(2)
P2 Rh1 C10 N11 -48.2(12)
P1 Rh1 C10 N11 -75.5(2)
C10 N11 C11 C12 0.3(3)
C14 N11 C11 C12 178.0(3)
N11 C11 C12 N12 -0.2(3)
C10 N12 C12 C11 0.0(4)
C13 N12 C12 C11 178.7(3)
C10 N11 C14 C15 -112.2(3)
C11 N11 C14 C15 70.5(3)
C16 N13 C15 C14 -113.1(3)
C17 N13 C15 C14 69.6(3)
N11 C14 C15 N13 72.9(3)
C18 N14 C16 N13 0.7(3)
C19 N14 C16 N13 -178.1(3)
C18 N14 C16 Rh2 178.7(2)
C19 N14 C16 Rh2 -0.1(4)
C17 N13 C16 N14 -0.6(3)
C15 N13 C16 N14 -178.1(2)
C17 N13 C16 Rh2 -178.6(2)
C15 N13 C16 Rh2 3.8(4)
C2 Rh2 C16 N14 -72.8(3)
P4 Rh2 C16 N14 171.3(5)
P3 Rh2 C16 N14 104.8(2)
C2 Rh2 C16 N13 104.8(2)
P4 Rh2 C16 N13 -11.1(8)
P3 Rh2 C16 N13 -77.7(2)
C16 N13 C17 C18 0.2(3)
C15 N13 C17 C18 177.8(3)
N13 C17 C18 N14 0.2(3)
C16 N14 C18 C17 -0.6(4)
C19 N14 C18 C17 178.2(3)
C31 P1 C21 C22 -120.8(2)
C3 P1 C21 C22 -11.3(3)
Rh1 P1 C21 C22 110.8(2)
C31 P1 C21 C26 64.2(2)
C3 P1 C21 C26 173.8(2)
Rh1 P1 C21 C26 -64.2(2)
C26 C21 C22 C23 1.2(4)
P1 C21 C22 C23 -173.7(3)
C21 C22 C23 C24 0.7(5)
C22 C23 C24 C25 -1.6(5)
C23 C24 C25 C26 0.6(5)
C24 C25 C26 C21 1.4(5)
C22 C21 C26 C25 -2.2(4)
P1 C21 C26 C25 172.9(2)
C21 P1 C31 C36 -134.2(2)
C3 P1 C31 C36 114.4(2)
Rh1 P1 C31 C36 -2.1(3)
C21 P1 C31 C32 47.0(3)
C3 P1 C31 C32 -64.5(3)
Rh1 P1 C31 C32 179.0(2)
C36 C31 C32 C33 0.5(5)
P1 C31 C32 C33 179.4(3)
C31 C32 C33 C34 0.0(6)
C32 C33 C34 C35 -0.5(6)
C33 C34 C35 C36 0.5(6)
C32 C31 C36 C35 -0.5(5)
P1 C31 C36 C35 -179.4(2)
C34 C35 C36 C31 0.0(5)
C51 P2 C41 C46 -64.1(3)
C4 P2 C41 C46 46.0(3)
Rh1 P2 C41 C46 168.4(2)
C51 P2 C41 C42 116.3(3)
C4 P2 C41 C42 -133.5(2)
Rh1 P2 C41 C42 -11.1(3)
C46 C41 C42 C43 1.7(5)
P2 C41 C42 C43 -178.8(3)
C41 C42 C43 C44 -1.0(5)
C42 C43 C44 C45 -0.4(6)
C43 C44 C45 C46 1.1(5)
C44 C45 C46 C41 -0.4(5)
C42 C41 C46 C45 -1.0(5)
P2 C41 C46 C45 179.5(2)
C41 P2 C51 C52 -24.6(3)
C4 P2 C51 C52 -134.2(3)
Rh1 P2 C51 C52 105.1(3)
C41 P2 C51 C56 163.4(3)
C4 P2 C51 C56 53.8(3)
Rh1 P2 C51 C56 -66.9(3)
C56 C51 C52 C53 -2.8(7)
P2 C51 C52 C53 -174.9(4)
C51 C52 C53 C54 0.9(9)
C52 C53 C54 C55 0.9(9)
C53 C54 C55 C56 -0.7(7)
C54 C55 C56 C51 -1.3(6)
C52 C51 C56 C55 3.0(5)
P2 C51 C56 C55 175.2(3)
C71 P3 C61 C66 -131.5(2)
C5 P3 C61 C66 -22.1(3)
Rh2 P3 C61 C66 100.1(2)
C71 P3 C61 C62 56.0(2)
C5 P3 C61 C62 165.5(2)
Rh2 P3 C61 C62 -72.4(2)
C66 C61 C62 C63 -0.7(4)
P3 C61 C62 C63 172.0(2)
C61 C62 C63 C64 0.8(5)
C62 C63 C64 C65 -0.4(5)
C63 C64 C65 C66 -0.2(5)
C62 C61 C66 C65 0.2(4)
P3 C61 C66 C65 -172.1(2)
C64 C65 C66 C61 0.2(5)
C61 P3 C71 C72 -128.7(2)
C5 P3 C71 C72 120.8(2)
Rh2 P3 C71 C72 2.1(3)
C61 P3 C71 C76 51.3(3)
C5 P3 C71 C76 -59.3(3)
Rh2 P3 C71 C76 -178.0(2)
C76 C71 C72 C73 -1.6(4)
P3 C71 C72 C73 178.4(2)
C71 C72 C73 C74 1.6(5)
C72 C73 C74 C75 -0.3(6)
C73 C74 C75 C76 -0.8(6)
C74 C75 C76 C71 0.8(6)
C72 C71 C76 C75 0.4(5)
P3 C71 C76 C75 -179.5(3)
C91 P4 C81 C82 129.5(3)
C6 P4 C81 C82 -120.5(3)
Rh2 P4 C81 C82 3.8(3)
C91 P4 C81 C86 -49.8(3)
C6 P4 C81 C86 60.2(3)
Rh2 P4 C81 C86 -175.5(2)
C86 C81 C82 C83 -0.4(5)
P4 C81 C82 C83 -179.7(3)
C81 C82 C83 C84 0.0(5)
C82 C83 C84 C85 0.3(6)
C83 C84 C85 C86 -0.3(6)
C84 C85 C86 C81 -0.1(6)
C82 C81 C86 C85 0.5(5)
P4 C81 C86 C85 179.7(3)
C81 P4 C91 C96 146.9(3)
C6 P4 C91 C96 39.1(3)
Rh2 P4 C91 C96 -81.2(3)
C81 P4 C91 C92 -36.8(3)
C6 P4 C91 C92 -144.6(2)
Rh2 P4 C91 C92 95.1(2)
C96 C91 C92 C93 -0.7(4)
P4 C91 C92 C93 -177.1(2)
C91 C92 C93 C94 1.1(5)
C92 C93 C94 C95 -0.1(5)
C93 C94 C95 C96 -1.3(6)
C92 C91 C96 C95 -0.7(5)
P4 C91 C96 C95 175.6(3)
C94 C95 C96 C91 1.7(5)
O91 S1 C98 F93 -53.9(3)
O93 S1 C98 F93 -174.8(3)
O92 S1 C98 F93 67.1(3)
O91 S1 C98 F91 -176.0(3)
O93 S1 C98 F91 63.0(3)
O92 S1 C98 F91 -55.1(3)
O91 S1 C98 F92 64.7(3)
O93 S1 C98 F92 -56.3(3)
O92 S1 C98 F92 -174.4(3)
O96 S2 C99 F96 -179.8(4)
O94 S2 C99 F96 59.2(4)
O95 S2 C99 F96 -58.7(4)
O96 S2 C99 F95 57.4(4)
O94 S2 C99 F95 -63.6(4)
O95 S2 C99 F95 178.5(4)
O96 S2 C99 F94 -58.7(4)
O94 S2 C99 F94 -179.7(3)
O95 S2 C99 F94 62.4(4)
